data_7100205
loop_
_publ_author_name
'Gareth J. Rowlands'
'Rakesh Parmar'

_publ_section_title
;
The facile synthesis of enantiomerically pure
4-substituted [2.2]paracyclophanes
;
_journal_name_full 'Chemical Communications'
_journal_paper_doi 10.1039/b507394d
_journal_year 2005
_chemical_absolute_configuration ad
_chemical_formula_moiety 'C23 H22 O1 S1'
_chemical_formula_sum 'C23 H22 O S'
_chemical_formula_weight 346.47
_space_group_IT_number 4
_symmetry_cell_setting monoclinic
_symmetry_space_group_name_Hall 'P 2yb'
_symmetry_space_group_name_H-M 'P 1 21 1'
_cell_angle_alpha 90
_cell_angle_beta 95.392(1)
_cell_angle_gamma 90
_cell_formula_units_Z 4
_cell_length_a 10.4226(2)
_cell_length_b 11.4979(2)
_cell_length_c 14.9892(2)
_cell_measurement_temperature 173(2)
_cell_volume 1788.33(5)
_exptl_crystal_density_diffrn 1.287
_cod_original_sg_symbol_H-M 'P 21'
_cod_original_formula_sum 'C23 H22 O1 S1'
_cod_database_code 7100205

loop_
_symmetry_equiv_pos_as_xyz
'x, y, z'
'-x, y+1/2, -z'

loop_
_atom_site_label
_atom_site_type_symbol
_atom_site_fract_x
_atom_site_fract_y
_atom_site_fract_z
_atom_site_U_iso_or_equiv
_atom_site_adp_type
_atom_site_occupancy
_atom_site_symmetry_multiplicity
_atom_site_calc_flag
_atom_site_refinement_flags
_atom_site_disorder_assembly
_atom_site_disorder_group
S S 0.10309(6) 0.00386(5) 0.20488(4) 0.02900(15) Uani 1 1 d . . .
O O 0.0720(2) -0.07700(16) 0.12797(11) 0.0398(4) Uani 1 1 d . . .
C1 C -0.1629(3) -0.2373(2) 0.18054(19) 0.0396(7) Uani 1 1 d . . .
H1B H -0.113(3) -0.235(3) 0.123(2) 0.054(9) Uiso 1 1 d . . .
H1A H -0.250(3) -0.272(3) 0.1689(19) 0.039(7) Uiso 1 1 d . . .
C2 C -0.1885(3) -0.1074(2) 0.20958(19) 0.0349(6) Uani 1 1 d . . .
H2B H -0.167(3) -0.058(3) 0.159(2) 0.036(7) Uiso 1 1 d . . .
H2A H -0.285(3) -0.105(2) 0.2229(17) 0.028(7) Uiso 1 1 d . . .
C3 C -0.1091(2) -0.0721(2) 0.29445(15) 0.0258(5) Uani 1 1 d . . .
C4 C 0.0211(2) -0.0414(2) 0.29885(15) 0.0241(5) Uani 1 1 d . . .
C5 C 0.1028(2) -0.0611(2) 0.37634(16) 0.0266(5) Uani 1 1 d . . .
H5 H 0.201(3) -0.054(2) 0.3713(17) 0.025(6) Uiso 1 1 d . . .
C6 C 0.0563(3) -0.1093(2) 0.45189(16) 0.0311(6) Uani 1 1 d . . .
C7 C -0.0764(3) -0.1110(2) 0.45404(17) 0.0344(6) Uani 1 1 d . . .
H7 H -0.115(3) -0.134(3) 0.505(2) 0.046(8) Uiso 1 1 d . . .
C8 C -0.1570(3) -0.0938(2) 0.37666(17) 0.0301(5) Uani 1 1 d . . .
H8 H -0.250(3) -0.107(3) 0.379(2) 0.043(8) Uiso 1 1 d . . .
C9 C 0.1432(3) -0.1759(3) 0.51998(18) 0.0416(7) Uani 1 1 d . . .
H9A H 0.120(3) -0.156(3) 0.581(2) 0.048(9) Uiso 1 1 d . . .
H9B H 0.236(3) -0.154(2) 0.5150(18) 0.029(7) Uiso 1 1 d . . .
C10 C 0.1311(4) -0.3131(3) 0.5068(2) 0.0502(8) Uani 1 1 d . . .
H10B H 0.218(4) -0.333(3) 0.511(2) 0.060(10) Uiso 1 1 d . . .
H10A H 0.081(3) -0.344(3) 0.560(2) 0.055(9) Uiso 1 1 d . . .
C11 C 0.0626(3) -0.3450(2) 0.41649(18) 0.0353(6) Uani 1 1 d . . .
C12 C 0.1216(3) -0.3271(2) 0.33827(18) 0.0340(6) Uani 1 1 d . . .
H12 H 0.223(3) -0.312(3) 0.3487(18) 0.038(7) Uiso 1 1 d . . .
C13 C 0.0486(2) -0.3069(2) 0.25761(17) 0.0311(6) Uani 1 1 d . . .
H13 H 0.086(3) -0.282(3) 0.204(2) 0.040(8) Uiso 1 1 d . . .
C14 C -0.0862(2) -0.3057(2) 0.25343(17) 0.0318(6) Uani 1 1 d . . .
C15 C -0.1422(3) -0.3502(2) 0.32625(19) 0.0364(6) Uani 1 1 d . . .
H15 H -0.238(3) -0.356(3) 0.3240(18) 0.034(7) Uiso 1 1 d . . .
C16 C -0.0687(3) -0.3691(2) 0.4070(2) 0.0389(6) Uani 1 1 d . . .
H16 H -0.107(3) -0.386(3) 0.455(2) 0.039(8) Uiso 1 1 d . . .
C17 C 0.0182(2) 0.1374(2) 0.17593(15) 0.0254(5) Uani 1 1 d . . .
C18 C -0.0239(2) 0.1555(2) 0.08639(16) 0.0282(5) Uani 1 1 d . . .
H18 H -0.018(3) 0.090(3) 0.0459(19) 0.039(8) Uiso 1 1 d . . .
C19 C -0.0722(2) 0.2632(2) 0.05900(16) 0.0273(5) Uani 1 1 d . . .
H19 H -0.097(2) 0.274(2) -0.0057(17) 0.027(6) Uiso 1 1 d . . .
C20 C -0.0792(2) 0.3539(2) 0.11985(16) 0.0288(5) Uani 1 1 d . . .
C21 C -0.0366(3) 0.3329(2) 0.21037(17) 0.0311(5) Uani 1 1 d . . .
H21 H -0.043(3) 0.402(3) 0.249(2) 0.049(8) Uiso 1 1 d . . .
C22 C 0.0122(2) 0.2260(2) 0.23801(16) 0.0307(5) Uani 1 1 d . . .
H22 H 0.043(2) 0.210(2) 0.3016(18) 0.030(7) Uiso 1 1 d . . .
C23 C -0.1307(3) 0.4702(3) 0.0890(2) 0.0395(7) Uani 1 1 d . . .
H23C H -0.072(6) 0.528(6) 0.102(4) 0.14(2) Uiso 1 1 d . . .
H23B H -0.151(4) 0.476(4) 0.023(3) 0.075(12) Uiso 1 1 d . . .
H23A H -0.204(5) 0.493(4) 0.116(3) 0.090(13) Uiso 1 1 d . . .
S1B S 0.68771(5) -0.21439(5) 0.63062(4) 0.02811(15) Uani 1 1 d . . .
O1B O 0.68328(18) -0.34073(17) 0.65371(12) 0.0393(4) Uani 1 1 d . . .
C1B C 0.4071(3) -0.3479(3) 0.7806(2) 0.0454(7) Uani 1 1 d . . .
H1X H 0.447(4) -0.412(4) 0.762(3) 0.075(13) Uiso 1 1 d . . .
H1Y H 0.316(4) -0.360(4) 0.796(3) 0.086(13) Uiso 1 1 d . . .
C2B C 0.3969(3) -0.2638(3) 0.69633(19) 0.0355(6) Uani 1 1 d . . .
H2Y H 0.308(3) -0.242(3) 0.679(2) 0.042(8) Uiso 1 1 d . . .
H2X H 0.426(3) -0.305(3) 0.6453(19) 0.034(7) Uiso 1 1 d . . .
C3B C 0.4655(2) -0.1498(2) 0.71462(15) 0.0266(5) Uani 1 1 d . . .
C4B C 0.5956(2) -0.1295(2) 0.70213(14) 0.0248(5) Uani 1 1 d . . .
C5B C 0.6688(3) -0.0497(2) 0.75401(16) 0.0286(5) Uani 1 1 d . . .
H5B H 0.753(3) -0.042(3) 0.7487(19) 0.035(8) Uiso 1 1 d . . .
C6B C 0.6142(3) 0.0157(2) 0.81927(16) 0.0324(6) Uani 1 1 d . . .
C7B C 0.4807(3) 0.0163(2) 0.81514(16) 0.0357(6) Uani 1 1 d . . .
H7B H 0.434(3) 0.071(3) 0.8563(19) 0.039(7) Uiso 1 1 d . . .
C8B C 0.4085(3) -0.0644(2) 0.76410(17) 0.0329(6) Uani 1 1 d . . .
H8B H 0.315(3) -0.077(3) 0.768(2) 0.050(9) Uiso 1 1 d . . .
C9B C 0.6949(4) 0.0642(3) 0.89981(19) 0.0469(7) Uani 1 1 d . . .
H9Y H 0.666(4) 0.144(4) 0.920(2) 0.068(11) Uiso 1 1 d . . .
H9X H 0.784(3) 0.082(3) 0.887(2) 0.053(9) Uiso 1 1 d . . .
C10B C 0.7045(4) -0.0209(3) 0.9834(2) 0.0489(8) Uani 1 1 d . . .
H10Y H 0.661(4) 0.032(4) 1.031(3) 0.089(13) Uiso 1 1 d . . .
H10X H 0.796(4) -0.029(3) 1.004(2) 0.061(10) Uiso 1 1 d . . .
C11B C 0.6358(3) -0.1346(2) 0.96368(16) 0.0339(6) Uani 1 1 d . . .
C12B C 0.6944(2) -0.2202(3) 0.91590(16) 0.0350(6) Uani 1 1 d . . .
H12B H 0.788(3) -0.218(3) 0.9110(19) 0.042(8) Uiso 1 1 d . . .
C13B C 0.6214(2) -0.3011(2) 0.86482(17) 0.0341(6) Uani 1 1 d . . .
H13B H 0.663(3) -0.356(3) 0.822(2) 0.039(7) Uiso 1 1 d . . .
C14B C 0.4873(2) -0.2984(2) 0.86089(17) 0.0341(6) Uani 1 1 d . . .
C15B C 0.4327(2) -0.2309(3) 0.92450(17) 0.0364(6) Uani 1 1 d . . .
H15B H 0.338(3) -0.232(3) 0.9289(17) 0.035(7) Uiso 1 1 d . . .
C16B C 0.5063(3) -0.1491(3) 0.97569(17) 0.0390(7) Uani 1 1 d . . .
H16B H 0.4678 -0.1034 1.0187 0.047 Uiso 1 1 calc R . .
C17B C 0.5918(2) -0.1979(2) 0.52520(15) 0.0261(5) Uani 1 1 d . . .
C18B C 0.5767(2) -0.2950(2) 0.47042(16) 0.0296(5) Uani 1 1 d . . .
H18B H 0.612(2) -0.376(3) 0.4981(18) 0.031(7) Uiso 1 1 d . . .
C19B C 0.5165(2) -0.2838(2) 0.38406(17) 0.0313(5) Uani 1 1 d . . .
H24 H 0.512(3) -0.353(3) 0.3482(19) 0.038(7) Uiso 1 1 d . . .
C20B C 0.4727(2) -0.1765(2) 0.35090(16) 0.0288(5) Uani 1 1 d . . .
C21B C 0.4876(2) -0.0802(2) 0.40766(17) 0.0325(6) Uani 1 1 d . . .
H21B H 0.466(3) 0.003(3) 0.384(2) 0.058(9) Uiso 1 1 d . . .
C22B C 0.5475(2) -0.0900(2) 0.49411(16) 0.0302(5) Uani 1 1 d . . .
H22B H 0.560(3) -0.016(3) 0.5309(19) 0.041(8) Uiso 1 1 d . . .
C23B C 0.4138(3) -0.1643(3) 0.25548(19) 0.0398(6) Uani 1 1 d . . .
H23Y H 0.353(4) -0.230(4) 0.242(3) 0.074(12) Uiso 1 1 d . . .
H23X H 0.369(4) -0.093(4) 0.248(3) 0.071(11) Uiso 1 1 d . . .
H23Z H 0.488(5) -0.168(4) 0.218(3) 0.089(14) Uiso 1 1 d . . .

loop_
_atom_site_aniso_label
_atom_site_aniso_U_11
_atom_site_aniso_U_22
_atom_site_aniso_U_33
_atom_site_aniso_U_23
_atom_site_aniso_U_13
_atom_site_aniso_U_12
S 0.0321(3) 0.0298(3) 0.0261(3) 0.0033(3) 0.0084(2) 0.0025(3)
O 0.0627(12) 0.0311(10) 0.0271(9) -0.0009(8) 0.0114(8) 0.0050(9)
C1 0.0429(16) 0.0330(16) 0.0396(15) -0.0046(12) -0.0133(12) -0.0002(13)
C2 0.0322(14) 0.0334(15) 0.0373(14) 0.0021(12) -0.0055(11) 0.0021(11)
C3 0.0263(12) 0.0204(12) 0.0305(12) 0.0002(10) 0.0009(10) 0.0036(10)
C4 0.0282(11) 0.0205(11) 0.0242(11) -0.0005(9) 0.0060(9) 0.0018(9)
C5 0.0308(13) 0.0213(13) 0.0270(12) -0.0024(10) 0.0000(10) -0.0021(10)
C6 0.0452(15) 0.0243(13) 0.0234(12) -0.0041(10) 0.0013(10) -0.0003(11)
C7 0.0508(16) 0.0271(13) 0.0276(13) -0.0009(11) 0.0151(12) -0.0039(12)
C8 0.0300(13) 0.0232(13) 0.0384(14) -0.0042(11) 0.0102(11) -0.0010(10)
C9 0.0576(18) 0.0399(16) 0.0255(14) 0.0025(12) -0.0052(13) -0.0054(14)
C10 0.067(2) 0.0419(19) 0.0388(17) 0.0068(14) -0.0101(15) 0.0065(16)
C11 0.0458(15) 0.0223(12) 0.0364(14) 0.0036(11) -0.0034(12) 0.0046(11)
C12 0.0350(14) 0.0264(13) 0.0401(15) -0.0020(11) 0.0012(11) 0.0027(11)
C13 0.0378(14) 0.0248(13) 0.0311(13) -0.0070(11) 0.0056(11) 0.0006(10)
C14 0.0375(13) 0.0216(13) 0.0352(14) -0.0073(10) -0.0025(11) -0.0001(10)
C15 0.0347(14) 0.0260(13) 0.0479(16) -0.0025(12) 0.0009(12) -0.0014(11)
C16 0.0508(17) 0.0251(14) 0.0426(16) 0.0034(12) 0.0139(13) 0.0004(12)
C17 0.0244(11) 0.0280(13) 0.0240(11) 0.0023(10) 0.0030(9) -0.0021(10)
C18 0.0304(13) 0.0312(13) 0.0233(12) -0.0033(11) 0.0041(9) -0.0058(11)
C19 0.0290(12) 0.0306(14) 0.0227(12) 0.0017(10) 0.0048(9) -0.0016(10)
C20 0.0274(12) 0.0291(14) 0.0306(13) 0.0021(10) 0.0068(10) -0.0022(10)
C21 0.0362(13) 0.0290(14) 0.0290(12) -0.0028(11) 0.0078(10) -0.0039(11)
C22 0.0335(13) 0.0353(14) 0.0232(12) -0.0002(11) 0.0031(10) -0.0031(12)
C23 0.0525(18) 0.0309(15) 0.0372(15) 0.0077(12) 0.0144(14) 0.0077(13)
S1B 0.0270(3) 0.0312(3) 0.0259(3) -0.0033(3) 0.0017(2) 0.0033(3)
O1B 0.0505(11) 0.0324(10) 0.0341(10) -0.0026(8) -0.0009(8) 0.0094(9)
C1B 0.0500(18) 0.0406(18) 0.0444(17) 0.0041(14) -0.0022(14) -0.0105(15)
C2B 0.0284(14) 0.0394(15) 0.0379(15) -0.0016(12) -0.0010(11) -0.0026(12)
C3B 0.0274(11) 0.0314(13) 0.0208(11) 0.0052(10) 0.0007(9) 0.0040(10)
C4B 0.0281(12) 0.0249(12) 0.0213(11) 0.0031(9) 0.0007(9) 0.0041(10)
C5B 0.0326(14) 0.0269(13) 0.0261(12) 0.0069(10) 0.0014(10) -0.0042(11)
C6B 0.0520(15) 0.0200(12) 0.0252(12) 0.0014(10) 0.0034(11) -0.0035(11)
C7B 0.0532(16) 0.0299(14) 0.0251(12) 0.0042(11) 0.0101(11) 0.0082(13)
C8B 0.0351(14) 0.0381(15) 0.0258(12) 0.0101(11) 0.0039(11) 0.0073(12)
C9B 0.069(2) 0.0416(18) 0.0299(15) -0.0076(13) 0.0047(14) -0.0189(16)
C10B 0.0594(19) 0.053(2) 0.0322(15) -0.0026(14) -0.0071(14) -0.0069(16)
C11B 0.0402(14) 0.0395(15) 0.0208(12) 0.0054(11) -0.0033(10) -0.0009(12)
C12B 0.0310(13) 0.0431(15) 0.0301(12) 0.0112(13) -0.0016(10) 0.0037(13)
C13B 0.0371(14) 0.0301(14) 0.0352(14) 0.0105(11) 0.0039(11) 0.0057(11)
C14B 0.0349(13) 0.0327(15) 0.0348(14) 0.0129(11) 0.0034(11) -0.0041(11)
C15B 0.0304(13) 0.0433(16) 0.0363(13) 0.0162(12) 0.0078(11) 0.0044(12)
C16B 0.0476(16) 0.0480(17) 0.0225(12) 0.0090(12) 0.0087(11) 0.0092(13)
C17B 0.0243(11) 0.0296(14) 0.0251(11) -0.0013(10) 0.0067(9) 0.0001(10)
C18B 0.0343(13) 0.0268(13) 0.0277(12) 0.0020(10) 0.0034(10) -0.0019(11)
C19B 0.0328(13) 0.0288(14) 0.0324(13) -0.0067(11) 0.0039(10) -0.0024(12)
C20B 0.0237(11) 0.0336(14) 0.0294(12) 0.0012(10) 0.0046(10) 0.0001(10)
C21B 0.0315(13) 0.0309(14) 0.0355(13) 0.0010(11) 0.0053(10) 0.0048(11)
C22B 0.0342(13) 0.0289(13) 0.0278(12) -0.0038(11) 0.0051(10) 0.0025(11)
C23B 0.0417(16) 0.0443(17) 0.0321(15) 0.0024(13) -0.0034(13) 0.0003(15)

loop_
_geom_bond_atom_site_label_1
_geom_bond_atom_site_label_2
_geom_bond_distance
_geom_bond_site_symmetry_2
_geom_bond_publ_flag
S O 1.4927(19) . ?
S C4 1.792(2) . ?
S C17 1.804(2) . ?
C1 C14 1.512(4) . ?
C1 C2 1.586(4) . ?
C2 C3 1.507(3) . ?
C3 C8 1.395(4) . ?
C3 C4 1.398(3) . ?
C4 C5 1.392(3) . ?
C5 C6 1.388(4) . ?
C6 C7 1.387(4) . ?
C6 C9 1.508(4) . ?
C7 C8 1.381(4) . ?
C9 C10 1.593(5) . ?
C10 C11 1.515(4) . ?
C11 C12 1.390(4) . ?
C11 C16 1.390(4) . ?
C12 C13 1.387(4) . ?
C13 C14 1.400(4) . ?
C14 C15 1.383(4) . ?
C15 C16 1.387(4) . ?
C17 C22 1.385(4) . ?
C17 C18 1.388(3) . ?
C18 C19 1.384(4) . ?
C19 C20 1.392(4) . ?
C20 C21 1.408(4) . ?
C20 C23 1.498(4) . ?
C21 C22 1.379(4) . ?
S1B O1B 1.495(2) . ?
S1B C4B 1.793(2) . ?
S1B C17B 1.799(2) . ?
C1B C14B 1.511(4) . ?
C1B C2B 1.587(4) . ?
C2B C3B 1.505(4) . ?
C3B C8B 1.396(4) . ?
C3B C4B 1.406(3) . ?
C4B C5B 1.385(3) . ?
C5B C6B 1.396(4) . ?
C6B C7B 1.387(4) . ?
C6B C9B 1.512(4) . ?
C7B C8B 1.380(4) . ?
C9B C10B 1.586(4) . ?
C10B C11B 1.507(4) . ?
C11B C16B 1.388(4) . ?
C11B C12B 1.392(4) . ?
C12B C13B 1.386(4) . ?
C13B C14B 1.394(4) . ?
C14B C15B 1.392(4) . ?
C15B C16B 1.397(4) . ?
C17B C18B 1.386(3) . ?
C17B C22B 1.388(4) . ?
C18B C19B 1.391(3) . ?
C19B C20B 1.391(4) . ?
C20B C21B 1.396(4) . ?
C20B C23B 1.509(4) . ?
C21B C22B 1.389(4) . ?

loop_
_cod_related_entry_id
_cod_related_entry_database
_cod_related_entry_code
1 ChemSpider 21150319
